data_7120604
loop_
_publ_author_name
'Lindsay, Vincent'
'Murphy, Rebecca'
'Sarpong, Richmond'

_publ_section_title
;
 Effect of protic additives in Cu-catalysed asymmetric Diels-Alder
 cycloadditions of doubly activated dienophiles: towards the synthesis of
 magellanine-type Lycopodium alkaloids
;
_journal_name_full 'Chem. Commun.'
_journal_paper_doi 10.1039/C7CC06367A
_journal_year 2017
_chemical_formula_sum 'C18 H30 O4 Si'
_chemical_formula_weight 338.51
_chemical_name_common VLI-005B3
_chemical_name_systematic
; 
 sarpong43 
;
_space_group.centring_type P

_space_group_crystal_system triclinic
_space_group_IT_number 2
_space_group_name_Hall '-P 1'
_space_group_name_H-M_alt 'P -1'
_symmetry_space_group_name_Hall '-P 1'
_symmetry_space_group_name_H-M 'P -1'
_atom_sites_solution_hydrogens geom
_atom_sites_solution_primary direct
_atom_sites_solution_secondary difmap
_audit_creation_method SHELXL-2012
_audit_update_record
;
2017-08-14 deposited with the CCDC.
2017-08-29 downloaded from the CCDC.
;
_cell_angle_alpha 81.6640(10)
_cell_angle_beta 80.2810(10)
_cell_angle_gamma 80.8850(10)
_cell_formula_units_Z 2
_cell_length_a 6.9205(7)
_cell_length_b 7.0658(7)
_cell_length_c 20.0779(19)
_cell_measurement_reflns_used 9572
_cell_measurement_temperature 100(2)
_cell_measurement_theta_max 25.40
_cell_measurement_theta_min 2.94
_cell_volume 948.40(16)
_computing_cell_refinement 'Bruker SAINT'
_computing_data_collection 'Bruker APEX2'
_computing_data_reduction 'Bruker SAINT'
_computing_molecular_graphics ORTEP-32
_computing_publication_material WinGX
_computing_structure_refinement SHELXL-2012
_computing_structure_solution SIR-2011
_diffrn_ambient_temperature 100(2)
_diffrn_detector_area_resol_mean 8.366
_diffrn_measured_fraction_theta_full 0.999
_diffrn_measured_fraction_theta_max 0.998
_diffrn_measurement_device_type 'Bruker APEX-II CCD'
_diffrn_measurement_method 'phi and omega scans'
_diffrn_radiation_type MoK\a
_diffrn_radiation_wavelength 0.71073
_diffrn_reflns_av_R_equivalents 0.0181
_diffrn_reflns_av_unetI/netI 0.0097
_diffrn_reflns_Laue_measured_fraction_full 0.999
_diffrn_reflns_Laue_measured_fraction_max 0.998
_diffrn_reflns_limit_h_max 8
_diffrn_reflns_limit_h_min -8
_diffrn_reflns_limit_k_max 8
_diffrn_reflns_limit_k_min -8
_diffrn_reflns_limit_l_max 24
_diffrn_reflns_limit_l_min -24
_diffrn_reflns_number 22218
_diffrn_reflns_point_group_measured_fraction_full 0.999
_diffrn_reflns_point_group_measured_fraction_max 0.998
_diffrn_reflns_theta_full 25.000
_diffrn_reflns_theta_max 25.401
_diffrn_reflns_theta_min 2.074
_diffrn_source 'fine-focus sealed source'
_exptl_absorpt_coefficient_mu 0.140
_exptl_absorpt_correction_T_max 0.862
_exptl_absorpt_correction_T_min 0.788
_exptl_absorpt_correction_type multi-scan
_exptl_absorpt_process_details SADABS
_exptl_crystal_colour colorless
_exptl_crystal_density_diffrn 1.185
_exptl_crystal_description prism
_exptl_crystal_F_000 368
_exptl_crystal_size_max 0.200
_exptl_crystal_size_mid 0.200
_exptl_crystal_size_min 0.200
_refine_diff_density_max 0.334
_refine_diff_density_min -0.241
_refine_diff_density_rms 0.041
_refine_ls_extinction_method none
_refine_ls_goodness_of_fit_ref 1.026
_refine_ls_hydrogen_treatment constr
_refine_ls_matrix_type full
_refine_ls_number_parameters 215
_refine_ls_number_reflns 3493
_refine_ls_number_restraints 0
_refine_ls_restrained_S_all 1.026
_refine_ls_R_factor_all 0.0301
_refine_ls_R_factor_gt 0.0292
_refine_ls_shift/su_max 0.000
_refine_ls_shift/su_mean 0.000
_refine_ls_structure_factor_coef Fsqd
_refine_ls_weighting_details
; 
 w=1/[\s^2^(Fo^2^)+(0.0368P)^2^+0.4714P] 
 where P=(Fo^2^+2Fc^2^)/3 
;
_refine_ls_weighting_scheme calc
_refine_ls_wR_factor_gt 0.0751
_refine_ls_wR_factor_ref 0.0760
_reflns_Friedel_coverage 0.000
_reflns_number_gt 3368
_reflns_number_total 3493
_reflns_threshold_expression 'I > 2\s(I)'
_cod_data_source_file c7cc06367a2.cif
_cod_data_source_block sarpong43
_cod_depositor_comments
;
The following automatic conversions were performed:

'_space_group.centring_type' value 'primitive' was replaced with the
value 'P' as specified in the replacement file
'/home/antanas/src/cod-tools/trunk/data/replacement-values/replacement_values.lst'.

Automatic conversion script
Id: cif_fix_values 5642 2017-10-24 12:04:52Z antanas 
;
_cod_database_code 7120604
_shelx_space_group_comment
; 
The symmetry employed for this shelxl refinement is uniquely defined 
by the following loop, which should always be used as a source of 
symmetry information in preference to the above space-group names. 
They are only intended as comments. 
;
_shelx_estimated_absorpt_t_min 0.972
_shelx_estimated_absorpt_t_max 0.972
_shelxl_version_number 2012-9

loop_
_space_group_symop_operation_xyz
'x, y, z'
'-x, -y, -z'

loop_
_atom_site_label
_atom_site_type_symbol
_atom_site_fract_x
_atom_site_fract_y
_atom_site_fract_z
_atom_site_U_iso_or_equiv
_atom_site_adp_type
_atom_site_occupancy
_atom_site_site_symmetry_order
_atom_site_calc_flag
_atom_site_refinement_flags_posn
_atom_site_refinement_flags_adp
C1 C 0.19942(16) 0.56948(15) 0.33876(5) 0.0131(2) Uani 1 1 d . .
C2 C 0.02984(16) 0.62189(16) 0.29638(5) 0.0136(2) Uani 1 1 d . .
H2 H -0.0302 0.5029 0.2952 0.016 Uiso 1 1 calc R U
C3 C -0.12794(16) 0.77154(16) 0.32528(6) 0.0151(2) Uani 1 1 d . .
H3 H -0.2514 0.7915 0.3088 0.018 Uiso 1 1 calc R U
C4 C -0.10751(17) 0.87832(16) 0.37227(6) 0.0156(2) Uani 1 1 d . .
C5 C 0.08031(17) 0.85955(16) 0.40264(6) 0.0175(2) Uani 1 1 d . .
H5A H 0.0539 0.8031 0.4508 0.021 Uiso 1 1 calc R U
H5B H 0.1141 0.9908 0.4022 0.021 Uiso 1 1 calc R U
C6 C 0.26197(16) 0.73667(16) 0.36739(6) 0.0150(2) Uani 1 1 d . .
H6 H 0.3398 0.8179 0.3308 0.018 Uiso 1 1 calc R U
C7 C 0.39211(17) 0.63225(17) 0.42103(6) 0.0187(2) Uani 1 1 d . .
H7A H 0.5296 0.5946 0.3993 0.022 Uiso 1 1 calc R U
H7B H 0.3940 0.7162 0.4563 0.022 Uiso 1 1 calc R U
C8 C 0.29304(17) 0.45247(17) 0.45227(6) 0.0187(2) Uani 1 1 d . .
H8A H 0.3931 0.3359 0.4550 0.022 Uiso 1 1 calc R U
H8B H 0.2218 0.4691 0.4986 0.022 Uiso 1 1 calc R U
C9 C 0.14957(16) 0.43489(15) 0.40481(5) 0.0146(2) Uani 1 1 d . .
C10 C 0.37569(16) 0.46371(16) 0.29532(5) 0.0156(2) Uani 1 1 d . .
C11 C 0.47992(19) 0.18330(18) 0.24046(6) 0.0240(3) Uani 1 1 d . .
H11A H 0.5067 0.2586 0.1957 0.036 Uiso 1 1 calc R U
H11B H 0.4330 0.0633 0.2352 0.036 Uiso 1 1 calc R U
H11C H 0.6017 0.1525 0.2610 0.036 Uiso 1 1 calc R U
C12 C -0.02924(19) 0.42363(18) 0.15824(6) 0.0220(3) Uani 1 1 d . .
H12A H 0.0891 0.3306 0.1647 0.033 Uiso 1 1 calc R U
H12B H -0.0705 0.4123 0.1148 0.033 Uiso 1 1 calc R U
H12C H -0.1362 0.3969 0.1955 0.033 Uiso 1 1 calc R U
C13 C -0.20013(17) 0.85013(18) 0.15038(6) 0.0214(3) Uani 1 1 d . .
H13A H -0.3082 0.8100 0.1851 0.032 Uiso 1 1 calc R U
H13B H -0.2373 0.8555 0.1051 0.032 Uiso 1 1 calc R U
H13C H -0.1747 0.9781 0.1571 0.032 Uiso 1 1 calc R U
C14 C 0.23154(17) 0.73612(17) 0.08663(6) 0.0165(2) Uani 1 1 d . .
C15 C 0.16687(19) 0.72647(19) 0.01765(6) 0.0237(3) Uani 1 1 d . .
H15A H 0.0438 0.8145 0.0134 0.036 Uiso 1 1 calc R U
H15B H 0.1451 0.5943 0.0149 0.036 Uiso 1 1 calc R U
H15C H 0.2705 0.7645 -0.0193 0.036 Uiso 1 1 calc R U
C16 C 0.42149(17) 0.59364(18) 0.09303(6) 0.0215(3) Uani 1 1 d . .
H16A H 0.5260 0.6295 0.0561 0.032 Uiso 1 1 calc R U
H16B H 0.3960 0.4627 0.0902 0.032 Uiso 1 1 calc R U
H16C H 0.4637 0.5978 0.1369 0.032 Uiso 1 1 calc R U
C17 C 0.27382(19) 0.94135(18) 0.08963(6) 0.0229(3) Uani 1 1 d . .
H17A H 0.3127 0.9484 0.1338 0.034 Uiso 1 1 calc R U
H17B H 0.1544 1.0334 0.0837 0.034 Uiso 1 1 calc R U
H17C H 0.3813 0.9733 0.0532 0.034 Uiso 1 1 calc R U
C18 C -0.27436(18) 1.02116(17) 0.40130(6) 0.0211(3) Uani 1 1 d . .
H18A H -0.3957 1.0094 0.3840 0.032 Uiso 1 1 calc R U
H18B H -0.2410 1.1524 0.3877 0.032 Uiso 1 1 calc R U
H18C H -0.2950 0.9947 0.4511 0.032 Uiso 1 1 calc R U
O1 O 0.53168(12) 0.52061(13) 0.27438(4) 0.0220(2) Uani 1 1 d . .
O2 O 0.33010(12) 0.29457(12) 0.28395(4) 0.01944(19) Uani 1 1 d . .
O3 O 0.11580(11) 0.68899(11) 0.22824(4) 0.01472(17) Uani 1 1 d . .
O4 O 0.01448(13) 0.34067(12) 0.41749(4) 0.02061(19) Uani 1 1 d . .
Si1 Si 0.02768(4) 0.67292(4) 0.15771(2) 0.01344(9) Uani 1 1 d . .

loop_
_atom_site_aniso_label
_atom_site_aniso_U_11
_atom_site_aniso_U_22
_atom_site_aniso_U_33
_atom_site_aniso_U_23
_atom_site_aniso_U_13
_atom_site_aniso_U_12
C1 0.0139(5) 0.0135(5) 0.0114(5) -0.0013(4) -0.0007(4) -0.0020(4)
C2 0.0150(5) 0.0163(5) 0.0099(5) -0.0012(4) -0.0007(4) -0.0049(4)
C3 0.0129(5) 0.0181(6) 0.0136(5) -0.0002(4) -0.0013(4) -0.0025(4)
C4 0.0172(5) 0.0139(5) 0.0146(5) 0.0005(4) -0.0004(4) -0.0031(4)
C5 0.0221(6) 0.0142(5) 0.0178(6) -0.0043(4) -0.0056(5) -0.0025(5)
C6 0.0158(5) 0.0160(5) 0.0143(5) -0.0002(4) -0.0036(4) -0.0055(4)
C7 0.0179(6) 0.0229(6) 0.0164(6) -0.0028(5) -0.0054(4) -0.0026(5)
C8 0.0205(6) 0.0209(6) 0.0131(5) 0.0001(4) -0.0029(4) 0.0008(5)
C9 0.0183(6) 0.0109(5) 0.0127(5) -0.0027(4) 0.0008(4) 0.0017(4)
C10 0.0174(6) 0.0182(6) 0.0104(5) 0.0006(4) -0.0037(4) 0.0000(5)
C11 0.0283(7) 0.0210(6) 0.0180(6) -0.0044(5) 0.0024(5) 0.0066(5)
C12 0.0246(6) 0.0222(6) 0.0206(6) -0.0065(5) -0.0029(5) -0.0046(5)
C13 0.0165(6) 0.0265(6) 0.0200(6) -0.0038(5) -0.0038(5) 0.0031(5)
C14 0.0169(5) 0.0203(6) 0.0112(5) -0.0018(4) -0.0019(4) 0.0008(5)
C15 0.0256(6) 0.0317(7) 0.0125(6) -0.0032(5) -0.0038(5) 0.0018(5)
C16 0.0170(6) 0.0279(6) 0.0167(6) -0.0026(5) 0.0003(5) 0.0025(5)
C17 0.0243(6) 0.0237(6) 0.0192(6) -0.0002(5) 0.0000(5) -0.0046(5)
C18 0.0214(6) 0.0197(6) 0.0220(6) -0.0064(5) -0.0013(5) -0.0007(5)
O1 0.0153(4) 0.0312(5) 0.0191(4) -0.0042(4) 0.0008(3) -0.0041(4)
O2 0.0212(4) 0.0166(4) 0.0185(4) -0.0051(3) 0.0023(3) 0.0007(3)
O3 0.0149(4) 0.0197(4) 0.0094(4) -0.0013(3) -0.0008(3) -0.0033(3)
O4 0.0263(5) 0.0165(4) 0.0189(4) -0.0015(3) 0.0018(3) -0.0085(4)
Si1 0.01284(16) 0.01625(16) 0.01114(16) -0.00316(11) -0.00250(11) 0.00039(12)

loop_
_atom_type_symbol
_atom_type_description
_atom_type_scat_dispersion_real
_atom_type_scat_dispersion_imag
_atom_type_scat_source
C C 0.0033 0.0016 'International Tables Vol C Tables 4.2.6.8 and 6.1.1.4'
H H 0.0000 0.0000 'International Tables Vol C Tables 4.2.6.8 and 6.1.1.4'
O O 0.0106 0.0060 'International Tables Vol C Tables 4.2.6.8 and 6.1.1.4'
Si Si 0.0817 0.0704 'International Tables Vol C Tables 4.2.6.8 and 6.1.1.4'

loop_
_geom_angle_atom_site_label_1
_geom_angle_atom_site_label_2
_geom_angle_atom_site_label_3
_geom_angle
C2 C1 C10 107.68(9)
C2 C1 C6 116.38(9)
C10 C1 C6 110.82(9)
C2 C1 C9 113.61(9)
C10 C1 C9 107.51(9)
C6 C1 C9 100.47(8)
O3 C2 C3 111.28(9)
O3 C2 C1 106.90(8)
C3 C2 C1 112.04(9)
O3 C2 H2 108.8
C3 C2 H2 108.8
C1 C2 H2 108.8
C4 C3 C2 124.66(10)
C4 C3 H3 117.7
C2 C3 H3 117.7
C3 C4 C18 122.17(11)
C3 C4 C5 122.72(10)
C18 C4 C5 115.06(10)
C4 C5 C6 116.22(9)
C4 C5 H5A 108.2
C6 C5 H5A 108.2
C4 C5 H5B 108.2
C6 C5 H5B 108.2
H5A C5 H5B 107.4
C1 C6 C5 110.72(9)
C1 C6 C7 103.23(9)
C5 C6 C7 109.63(9)
C1 C6 H6 111.0
C5 C6 H6 111.0
C7 C6 H6 111.0
C8 C7 C6 104.53(9)
C8 C7 H7A 110.8
C6 C7 H7A 110.8
C8 C7 H7B 110.8
C6 C7 H7B 110.8
H7A C7 H7B 108.9
C9 C8 C7 105.47(9)
C9 C8 H8A 110.6
C7 C8 H8A 110.6
C9 C8 H8B 110.6
C7 C8 H8B 110.6
H8A C8 H8B 108.8
O4 C9 C8 126.50(10)
O4 C9 C1 125.80(10)
C8 C9 C1 107.61(9)
O1 C10 O2 124.37(10)
O1 C10 C1 126.06(10)
O2 C10 C1 109.57(9)
O2 C11 H11A 109.5
O2 C11 H11B 109.5
H11A C11 H11B 109.5
O2 C11 H11C 109.5
H11A C11 H11C 109.5
H11B C11 H11C 109.5
Si1 C12 H12A 109.5
Si1 C12 H12B 109.5
H12A C12 H12B 109.5
Si1 C12 H12C 109.5
H12A C12 H12C 109.5
H12B C12 H12C 109.5
Si1 C13 H13A 109.5
Si1 C13 H13B 109.5
H13A C13 H13B 109.5
Si1 C13 H13C 109.5
H13A C13 H13C 109.5
H13B C13 H13C 109.5
C17 C14 C16 109.17(10)
C17 C14 C15 109.37(10)
C16 C14 C15 108.67(9)
C17 C14 Si1 109.49(8)
C16 C14 Si1 110.61(8)
C15 C14 Si1 109.51(8)
C14 C15 H15A 109.5
C14 C15 H15B 109.5
H15A C15 H15B 109.5
C14 C15 H15C 109.5
H15A C15 H15C 109.5
H15B C15 H15C 109.5
C14 C16 H16A 109.5
C14 C16 H16B 109.5
H16A C16 H16B 109.5
C14 C16 H16C 109.5
H16A C16 H16C 109.5
H16B C16 H16C 109.5
C14 C17 H17A 109.5
C14 C17 H17B 109.5
H17A C17 H17B 109.5
C14 C17 H17C 109.5
H17A C17 H17C 109.5
H17B C17 H17C 109.5
C4 C18 H18A 109.5
C4 C18 H18B 109.5
H18A C18 H18B 109.5
C4 C18 H18C 109.5
H18A C18 H18C 109.5
H18B C18 H18C 109.5
C10 O2 C11 115.59(9)
C2 O3 Si1 125.50(7)
O3 Si1 C12 110.01(5)
O3 Si1 C13 110.30(5)
C12 Si1 C13 109.82(6)
O3 Si1 C14 104.48(5)
C12 Si1 C14 111.99(5)
C13 Si1 C14 110.13(5)

loop_
_geom_bond_atom_site_label_1
_geom_bond_atom_site_label_2
_geom_bond_distance
C1 C2 1.5319(15)
C1 C10 1.5324(15)
C1 C6 1.5350(15)
C1 C9 1.5381(15)
C2 O3 1.4412(13)
C2 C3 1.4984(15)
C2 H2 1.0000
C3 C4 1.3284(16)
C3 H3 0.9500
C4 C18 1.5052(16)
C4 C5 1.5061(16)
C5 C6 1.5385(16)
C5 H5A 0.9900
C5 H5B 0.9900
C6 C7 1.5498(15)
C6 H6 1.0000
C7 C8 1.5417(17)
C7 H7A 0.9900
C7 H7B 0.9900
C8 C9 1.5172(16)
C8 H8A 0.9900
C8 H8B 0.9900
C9 O4 1.2040(14)
C10 O1 1.1996(14)
C10 O2 1.3427(14)
C11 O2 1.4459(14)
C11 H11A 0.9800
C11 H11B 0.9800
C11 H11C 0.9800
C12 Si1 1.8631(12)
C12 H12A 0.9800
C12 H12B 0.9800
C12 H12C 0.9800
C13 Si1 1.8640(12)
C13 H13A 0.9800
C13 H13B 0.9800
C13 H13C 0.9800
C14 C17 1.5355(17)
C14 C16 1.5357(16)
C14 C15 1.5394(15)
C14 Si1 1.8873(12)
C15 H15A 0.9800
C15 H15B 0.9800
C15 H15C 0.9800
C16 H16A 0.9800
C16 H16B 0.9800
C16 H16C 0.9800
C17 H17A 0.9800
C17 H17B 0.9800
C17 H17C 0.9800
C18 H18A 0.9800
C18 H18B 0.9800
C18 H18C 0.9800
O3 Si1 1.6583(8)
